data_4501171
loop_
_publ_author_name
'Liu, Qing-Xiang'
'Zhao, Zhi-Xiang'
'Zhao, Xiao-Jun'
'Yao, Zhao-Quan'
'Li, Shu-Juan'
'Wang, Xiu-Guang'

_publ_section_title
;
 Zinc(II), Cobalt(II), and Copper(II) Complexes Based on Dibenzimidazolyl
 Bidentate Ligands with Oligoether Linkers: Crystal Structure and Weak
 Interactions
;
_journal_issue 11
_journal_name_full 'Crystal Growth &amp; Design'
_journal_page_first 4933
_journal_paper_doi 10.1021/cg2008182
_journal_volume 11
_journal_year 2011
_chemical_formula_sum 'C18 H18 Cl2 Co N4 O'
_chemical_formula_weight 436.19
_chemical_name_systematic
; 
 ? 
;
_space_group_IT_number 15
_symmetry_cell_setting monoclinic
_symmetry_space_group_name_Hall '-C 2yc'
_symmetry_space_group_name_H-M 'C 1 2/c 1'
_atom_sites_solution_hydrogens geom
_atom_sites_solution_primary direct
_atom_sites_solution_secondary difmap
_audit_creation_method SHELXL-97
_cell_angle_alpha 90.00
_cell_angle_beta 119.8950(10)
_cell_angle_gamma 90.00
_cell_formula_units_Z 8
_cell_length_a 24.1627(9)
_cell_length_b 10.0093(4)
_cell_length_c 18.2995(7)
_cell_measurement_reflns_used 5457
_cell_measurement_temperature 296(2)
_cell_measurement_theta_max 27.87
_cell_measurement_theta_min 2.26
_cell_volume 3836.9(3)
_computing_cell_refinement 'Bruker SMART'
_computing_data_collection 'Bruker SMART'
_computing_data_reduction 'Bruker SAINT'
_computing_molecular_graphics 'Bruker SHELXTL'
_computing_publication_material 'Bruker SHELXTL'
_computing_structure_refinement 'SHELXL-97 (Sheldrick, 1997)'
_computing_structure_solution 'SHELXS-97 (Sheldrick, 1990)'
_diffrn_ambient_temperature 296(2)
_diffrn_measured_fraction_theta_full 0.999
_diffrn_measured_fraction_theta_max 0.999
_diffrn_measurement_device_type 'CCD area detector'
_diffrn_measurement_method 'phi and omega scans'
_diffrn_radiation_monochromator graphite
_diffrn_radiation_source 'fine-focus sealed tube'
_diffrn_radiation_type MoK\a
_diffrn_radiation_wavelength 0.71073
_diffrn_reflns_av_R_equivalents 0.0151
_diffrn_reflns_av_sigmaI/netI 0.0163
_diffrn_reflns_limit_h_max 28
_diffrn_reflns_limit_h_min -23
_diffrn_reflns_limit_k_max 9
_diffrn_reflns_limit_k_min -11
_diffrn_reflns_limit_l_max 21
_diffrn_reflns_limit_l_min -21
_diffrn_reflns_number 9510
_diffrn_reflns_theta_full 25.01
_diffrn_reflns_theta_max 25.01
_diffrn_reflns_theta_min 1.94
_exptl_absorpt_coefficient_mu 1.187
_exptl_absorpt_correction_T_max 0.857
_exptl_absorpt_correction_T_min 0.819
_exptl_absorpt_correction_type multi-scan
_exptl_absorpt_process_details SADABS
_exptl_crystal_colour BLUE
_exptl_crystal_density_diffrn 1.510
_exptl_crystal_density_meas ?
_exptl_crystal_density_method 'not measured'
_exptl_crystal_description BLOCK
_exptl_crystal_F_000 1784
_exptl_crystal_size_max 0.25
_exptl_crystal_size_mid 0.14
_exptl_crystal_size_min 0.13
_refine_diff_density_max 0.377
_refine_diff_density_min -0.301
_refine_diff_density_rms 0.038
_refine_ls_extinction_method none
_refine_ls_goodness_of_fit_ref 1.045
_refine_ls_hydrogen_treatment constr
_refine_ls_matrix_type full
_refine_ls_number_parameters 235
_refine_ls_number_reflns 3379
_refine_ls_number_restraints 0
_refine_ls_restrained_S_all 1.045
_refine_ls_R_factor_all 0.0334
_refine_ls_R_factor_gt 0.0265
_refine_ls_shift/su_max 0.001
_refine_ls_shift/su_mean 0.000
_refine_ls_structure_factor_coef Fsqd
_refine_ls_weighting_details 'calc w=1/[\s^2^(Fo^2^)+(0.0318P)^2^+3.1024P] where P=(Fo^2^+2Fc^2^)/3'
_refine_ls_weighting_scheme calc
_refine_ls_wR_factor_gt 0.0661
_refine_ls_wR_factor_ref 0.0707
_reflns_number_gt 2903
_reflns_number_total 3382
_reflns_threshold_expression >2sigma(I)
_cod_data_source_file cg2008182_si_006.cif
_cod_data_source_block 90523b
_cod_depositor_comments
;
The following automatic conversions were performed:

'_symmetry_cell_setting' value 'Monoclinic' changed to 'monoclinic'
according to /home/saulius/struct/CIF-dictionaries/cif_core.dic
dictionary named 'cif_core.dic' version 2.4.1 from
2010-06-29.

'_exptl_absorpt_correction_type' value 'MULTI-SCAN'
changed to 'multi-scan' according to
/home/saulius/struct/CIF-dictionaries/cif_core.dic dictionary named
'cif_core.dic' version 2.4.1 from 2010-06-29.

Automatic conversion script
Id: cif_fix_values 1715 2011-07-08 13:25:40Z adriana 

The following automatic conversions were performed:

'_exptl_crystal_density_meas' value 'NONE' was changed to '?' - the
value is perceived as not measured.

Automatic conversion script
Id: cif_fix_values 3008 2015-01-20 13:52:24Z robertas 
;
_cod_original_sg_symbol_H-M C2/c
_cod_database_code 4501171

loop_
_symmetry_equiv_pos_as_xyz
'x, y, z'
'-x, y, -z+1/2'
'x+1/2, y+1/2, z'
'-x+1/2, y+1/2, -z+1/2'
'-x, -y, -z'
'x, -y, z-1/2'
'-x+1/2, -y+1/2, -z'
'x+1/2, -y+1/2, z-1/2'

loop_
_atom_site_label
_atom_site_type_symbol
_atom_site_fract_x
_atom_site_fract_y
_atom_site_fract_z
_atom_site_U_iso_or_equiv
_atom_site_adp_type
_atom_site_occupancy
_atom_site_symmetry_multiplicity
_atom_site_calc_flag
_atom_site_refinement_flags
Co1 Co 0.118092(13) -0.13331(3) 0.034961(16) 0.04372(10) Uani 1 1 d .
Cl1 Cl 0.06252(3) 0.04917(6) -0.03453(3) 0.05625(15) Uani 1 1 d .
Cl2 Cl 0.21242(3) -0.13357(7) 0.04129(4) 0.06791(18) Uani 1 1 d .
O1 O 0.11012(8) 0.25094(15) 0.22940(9) 0.0596(4) Uani 1 1 d .
N1 N 0.13145(8) -0.12192(17) 0.15258(10) 0.0455(4) Uani 1 1 d .
N2 N 0.12607(8) -0.02936(17) 0.25904(10) 0.0459(4) Uani 1 1 d .
N3 N 0.02837(9) 0.40779(18) 0.09218(11) 0.0513(4) Uani 1 1 d .
N4 N -0.06216(8) 0.29330(17) 0.02317(10) 0.0463(4) Uani 1 1 d .
C1 C 0.17944(9) -0.1770(2) 0.22764(12) 0.0422(4) Uani 1 1 d .
C2 C 0.17680(9) -0.1178(2) 0.29491(12) 0.0425(5) Uani 1 1 d .
C3 C 0.22002(11) -0.1507(2) 0.37855(13) 0.0569(6) Uani 1 1 d .
H3 H 0.2191 -0.1091 0.4234 0.068 Uiso 1 1 calc R
C4 C 0.26369(12) -0.2476(3) 0.39085(16) 0.0680(7) Uani 1 1 d .
H4 H 0.2931 -0.2728 0.4457 0.082 Uiso 1 1 calc R
C5 C 0.26569(12) -0.3094(3) 0.32460(17) 0.0698(7) Uani 1 1 d .
H5 H 0.2958 -0.3759 0.3361 0.084 Uiso 1 1 calc R
C6 C 0.22418(11) -0.2748(2) 0.24195(15) 0.0576(6) Uani 1 1 d .
H6 H 0.2262 -0.3156 0.1977 0.069 Uiso 1 1 calc R
C7 C 0.10175(10) -0.0362(2) 0.17533(12) 0.0480(5) Uani 1 1 d .
H7 H 0.0672 0.0149 0.1371 0.058 Uiso 1 1 calc R
C8 C 0.10442(12) 0.0621(2) 0.30181(15) 0.0599(6) Uani 1 1 d .
H8A H 0.1167 0.0268 0.3572 0.072 Uiso 1 1 calc R
H8B H 0.0582 0.0673 0.2701 0.072 Uiso 1 1 calc R
C9 C 0.13142(13) 0.1991(3) 0.31120(14) 0.0642(6) Uani 1 1 d .
H9A H 0.1171 0.2558 0.3415 0.077 Uiso 1 1 calc R
H9B H 0.1777 0.1956 0.3426 0.077 Uiso 1 1 calc R
C10 C 0.12554(13) 0.3874(2) 0.22909(16) 0.0676(7) Uani 1 1 d .
H10A H 0.1715 0.3994 0.2586 0.081 Uiso 1 1 calc R
H10B H 0.1080 0.4410 0.2569 0.081 Uiso 1 1 calc R
C11 C 0.09714(11) 0.4289(3) 0.13852(16) 0.0647(6) Uani 1 1 d .
H11A H 0.1062 0.5227 0.1359 0.078 Uiso 1 1 calc R
H11B H 0.1167 0.3778 0.1124 0.078 Uiso 1 1 calc R
C12 C -0.01785(11) 0.4823(2) 0.09779(13) 0.0501(5) Uani 1 1 d .
C13 C -0.07476(11) 0.4107(2) 0.05385(12) 0.0461(5) Uani 1 1 d .
C14 C -0.13097(12) 0.4575(2) 0.04743(14) 0.0578(6) Uani 1 1 d .
H14 H -0.1690 0.4102 0.0180 0.069 Uiso 1 1 calc R
C15 C -0.12813(15) 0.5768(3) 0.08649(17) 0.0711(7) Uani 1 1 d .
H15 H -0.1648 0.6100 0.0845 0.085 Uiso 1 1 calc R
C16 C -0.07184(17) 0.6482(2) 0.12861(18) 0.0778(9) Uani 1 1 d .
H16 H -0.0722 0.7293 0.1531 0.093 Uiso 1 1 calc R
C17 C -0.01532(15) 0.6044(2) 0.13587(16) 0.0679(7) Uani 1 1 d .
H17 H 0.0223 0.6533 0.1645 0.081 Uiso 1 1 calc R
C18 C -0.00086(10) 0.2977(2) 0.04812(12) 0.0496(5) Uani 1 1 d .
H18 H 0.0202 0.2308 0.0363 0.060 Uiso 1 1 calc R

loop_
_atom_site_aniso_label
_atom_site_aniso_U_11
_atom_site_aniso_U_22
_atom_site_aniso_U_33
_atom_site_aniso_U_23
_atom_site_aniso_U_13
_atom_site_aniso_U_12
Co1 0.04454(17) 0.05160(18) 0.03181(15) -0.00278(11) 0.01660(12) 0.00576(12)
Cl1 0.0611(3) 0.0563(3) 0.0551(3) 0.0081(2) 0.0317(3) 0.0138(3)
Cl2 0.0483(3) 0.0957(5) 0.0610(4) -0.0049(3) 0.0282(3) 0.0085(3)
O1 0.0707(10) 0.0569(9) 0.0403(8) -0.0073(7) 0.0195(7) -0.0040(8)
N1 0.0430(9) 0.0569(11) 0.0327(8) -0.0031(7) 0.0159(7) 0.0026(8)
N2 0.0479(10) 0.0569(11) 0.0359(9) -0.0023(8) 0.0231(8) 0.0006(8)
N3 0.0570(11) 0.0499(10) 0.0453(10) 0.0002(8) 0.0242(9) -0.0003(9)
N4 0.0519(10) 0.0465(10) 0.0370(9) -0.0018(7) 0.0197(8) 0.0074(8)
C1 0.0404(10) 0.0476(11) 0.0358(10) 0.0014(8) 0.0170(9) -0.0029(9)
C2 0.0428(11) 0.0473(12) 0.0355(10) 0.0019(8) 0.0182(9) -0.0063(9)
C3 0.0623(14) 0.0676(15) 0.0364(11) 0.0052(10) 0.0212(11) -0.0077(12)
C4 0.0628(15) 0.0782(17) 0.0479(14) 0.0213(12) 0.0161(12) 0.0069(13)
C5 0.0648(16) 0.0709(16) 0.0710(17) 0.0230(14) 0.0318(14) 0.0205(13)
C6 0.0612(14) 0.0600(14) 0.0546(13) 0.0060(11) 0.0311(12) 0.0088(11)
C7 0.0422(11) 0.0631(14) 0.0336(10) -0.0002(9) 0.0150(9) 0.0046(10)
C8 0.0673(15) 0.0764(16) 0.0482(13) -0.0031(11) 0.0380(12) 0.0061(13)
C9 0.0759(16) 0.0708(16) 0.0425(12) -0.0107(11) 0.0270(12) 0.0048(13)
C10 0.0633(15) 0.0610(15) 0.0619(15) -0.0108(12) 0.0188(13) -0.0083(12)
C11 0.0599(15) 0.0630(15) 0.0692(16) -0.0009(12) 0.0306(13) -0.0088(12)
C12 0.0695(14) 0.0410(11) 0.0418(11) 0.0072(9) 0.0293(11) 0.0082(10)
C13 0.0610(13) 0.0422(11) 0.0348(10) 0.0068(8) 0.0237(10) 0.0116(10)
C14 0.0679(15) 0.0566(14) 0.0517(13) 0.0131(11) 0.0319(12) 0.0221(12)
C15 0.093(2) 0.0593(16) 0.0699(17) 0.0135(13) 0.0477(16) 0.0316(15)
C16 0.127(3) 0.0435(14) 0.0759(18) 0.0062(12) 0.0607(19) 0.0278(16)
C17 0.098(2) 0.0438(13) 0.0611(15) -0.0021(11) 0.0390(15) -0.0017(13)
C18 0.0557(13) 0.0511(13) 0.0423(11) -0.0034(10) 0.0246(10) 0.0069(10)

loop_
_atom_type_symbol
_atom_type_description
_atom_type_scat_dispersion_real
_atom_type_scat_dispersion_imag
_atom_type_scat_source
C C 0.0033 0.0016 'International Tables Vol C Tables 4.2.6.8 and 6.1.1.4'
H H 0.0000 0.0000 'International Tables Vol C Tables 4.2.6.8 and 6.1.1.4'
N N 0.0061 0.0033 'International Tables Vol C Tables 4.2.6.8 and 6.1.1.4'
O O 0.0106 0.0060 'International Tables Vol C Tables 4.2.6.8 and 6.1.1.4'
Cl Cl 0.1484 0.1585 'International Tables Vol C Tables 4.2.6.8 and 6.1.1.4'
Co Co 0.3494 0.9721 'International Tables Vol C Tables 4.2.6.8 and 6.1.1.4'

loop_
_geom_angle_atom_site_label_1
_geom_angle_atom_site_label_2
_geom_angle_atom_site_label_3
_geom_angle
_geom_angle_site_symmetry_1
_geom_angle_site_symmetry_3
N1 Co1 N4 108.43(7) . 5
N1 Co1 Cl2 109.28(5) . .
N4 Co1 Cl2 115.17(5) 5 .
N1 Co1 Cl1 106.91(5) . .
N4 Co1 Cl1 106.96(5) 5 .
Cl2 Co1 Cl1 109.76(3) . .
C9 O1 C10 113.57(18) . .
C7 N1 C1 105.28(16) . .
C7 N1 Co1 123.66(14) . .
C1 N1 Co1 129.89(14) . .
C7 N2 C2 106.82(16) . .
C7 N2 C8 125.03(19) . .
C2 N2 C8 128.03(17) . .
C18 N3 C12 106.51(18) . .
C18 N3 C11 125.2(2) . .
C12 N3 C11 127.24(19) . .
C18 N4 C13 105.35(18) . .
C18 N4 Co1 123.43(14) . 5
C13 N4 Co1 130.85(15) . 5
C6 C1 N1 130.80(19) . .
C6 C1 C2 120.57(19) . .
N1 C1 C2 108.62(17) . .
N2 C2 C3 132.3(2) . .
N2 C2 C1 105.81(16) . .
C3 C2 C1 121.9(2) . .
C4 C3 C2 116.3(2) . .
C4 C3 H3 121.9 . .
C2 C3 H3 121.9 . .
C3 C4 C5 122.3(2) . .
C3 C4 H4 118.8 . .
C5 C4 H4 118.9 . .
C6 C5 C4 121.7(2) . .
C6 C5 H5 119.2 . .
C4 C5 H5 119.2 . .
C5 C6 C1 117.2(2) . .
C5 C6 H6 121.4 . .
C1 C6 H6 121.4 . .
N1 C7 N2 113.45(18) . .
N1 C7 H7 123.3 . .
N2 C7 H7 123.3 . .
N2 C8 C9 112.66(19) . .
N2 C8 H8A 109.1 . .
C9 C8 H8A 109.1 . .
N2 C8 H8B 109.1 . .
C9 C8 H8B 109.1 . .
H8A C8 H8B 107.8 . .
O1 C9 C8 107.91(18) . .
O1 C9 H9A 110.1 . .
C8 C9 H9A 110.1 . .
O1 C9 H9B 110.1 . .
C8 C9 H9B 110.1 . .
H9A C9 H9B 108.4 . .
O1 C10 C11 107.14(19) . .
O1 C10 H10A 110.3 . .
C11 C10 H10A 110.3 . .
O1 C10 H10B 110.3 . .
C11 C10 H10B 110.3 . .
H10A C10 H10B 108.5 . .
N3 C11 C10 111.3(2) . .
N3 C11 H11A 109.4 . .
C10 C11 H11A 109.4 . .
N3 C11 H11B 109.4 . .
C10 C11 H11B 109.4 . .
H11A C11 H11B 108.0 . .
N3 C12 C17 132.2(2) . .
N3 C12 C13 106.22(18) . .
C17 C12 C13 121.6(2) . .
C14 C13 C12 121.2(2) . .
C14 C13 N4 130.5(2) . .
C12 C13 N4 108.27(18) . .
C15 C14 C13 117.1(3) . .
C15 C14 H14 121.4 . .
C13 C14 H14 121.4 . .
C14 C15 C16 121.3(3) . .
C14 C15 H15 119.4 . .
C16 C15 H15 119.4 . .
C17 C16 C15 122.9(2) . .
C17 C16 H16 118.6 . .
C15 C16 H16 118.6 . .
C16 C17 C12 115.9(3) . .
C16 C17 H17 122.0 . .
C12 C17 H17 122.0 . .
N4 C18 N3 113.65(19) . .
N4 C18 H18 123.2 . .
N3 C18 H18 123.2 . .

loop_
_geom_bond_atom_site_label_1
_geom_bond_atom_site_label_2
_geom_bond_distance
_geom_bond_site_symmetry_2
Co1 N1 2.0143(16) .
Co1 N4 2.0221(17) 5
Co1 Cl2 2.2238(6) .
Co1 Cl1 2.2482(6) .
O1 C9 1.417(3) .
O1 C10 1.417(3) .
N1 C7 1.312(3) .
N1 C1 1.396(2) .
N2 C7 1.341(2) .
N2 C2 1.384(3) .
N2 C8 1.460(3) .
N3 C18 1.340(3) .
N3 C12 1.389(3) .
N3 C11 1.456(3) .
N4 C18 1.316(3) .
N4 C13 1.400(3) .
N4 Co1 2.0221(17) 5
C1 C6 1.383(3) .
C1 C2 1.396(3) .
C2 C3 1.396(3) .
C3 C4 1.366(3) .
C3 H3 0.9300 .
C4 C5 1.383(4) .
C4 H4 0.9300 .
C5 C6 1.379(3) .
C5 H5 0.9300 .
C6 H6 0.9300 .
C7 H7 0.9300 .
C8 C9 1.491(4) .
C8 H8A 0.9700 .
C8 H8B 0.9700 .
C9 H9A 0.9700 .
C9 H9B 0.9700 .
C10 C11 1.502(3) .
C10 H10A 0.9700 .
C10 H10B 0.9700 .
C11 H11A 0.9700 .
C11 H11B 0.9700 .
C12 C17 1.393(3) .
C12 C13 1.396(3) .
C13 C14 1.385(3) .
C14 C15 1.376(3) .
C14 H14 0.9300 .
C15 C16 1.382(4) .
C15 H15 0.9300 .
C16 C17 1.376(4) .
C16 H16 0.9300 .
C17 H17 0.9300 .
C18 H18 0.9300 .

loop_
_geom_torsion_atom_site_label_1
_geom_torsion_atom_site_label_2
_geom_torsion_atom_site_label_3
_geom_torsion_atom_site_label_4
_geom_torsion
_geom_torsion_site_symmetry_1
N4 Co1 N1 C7 -103.31(17) 5
Cl2 Co1 N1 C7 130.42(16) .
Cl1 Co1 N1 C7 11.69(18) .
N4 Co1 N1 C1 90.92(18) 5
Cl2 Co1 N1 C1 -35.34(18) .
Cl1 Co1 N1 C1 -154.08(16) .
C7 N1 C1 C6 178.1(2) .
Co1 N1 C1 C6 -14.2(3) .
C7 N1 C1 C2 -0.9(2) .
Co1 N1 C1 C2 166.84(14) .
C7 N2 C2 C3 178.7(2) .
C8 N2 C2 C3 2.7(4) .
C7 N2 C2 C1 -1.1(2) .
C8 N2 C2 C1 -177.2(2) .
C6 C1 C2 N2 -177.86(19) .
N1 C1 C2 N2 1.2(2) .
C6 C1 C2 C3 2.3(3) .
N1 C1 C2 C3 -178.61(19) .
N2 C2 C3 C4 178.0(2) .
C1 C2 C3 C4 -2.2(3) .
C2 C3 C4 C5 0.5(4) .
C3 C4 C5 C6 1.2(4) .
C4 C5 C6 C1 -1.1(4) .
N1 C1 C6 C5 -179.4(2) .
C2 C1 C6 C5 -0.6(3) .
C1 N1 C7 N2 0.2(2) .
Co1 N1 C7 N2 -168.50(14) .
C2 N2 C7 N1 0.6(2) .
C8 N2 C7 N1 176.8(2) .
C7 N2 C8 C9 -80.5(3) .
C2 N2 C8 C9 95.0(3) .
C10 O1 C9 C8 172.2(2) .
N2 C8 C9 O1 61.7(3) .
C9 O1 C10 C11 -177.2(2) .
C18 N3 C11 C10 -93.1(3) .
C12 N3 C11 C10 73.5(3) .
O1 C10 C11 N3 58.1(3) .
C18 N3 C12 C17 179.9(2) .
C11 N3 C12 C17 11.3(4) .
C18 N3 C12 C13 -0.9(2) .
C11 N3 C12 C13 -169.5(2) .
N3 C12 C13 C14 179.68(18) .
C17 C12 C13 C14 -1.0(3) .
N3 C12 C13 N4 0.7(2) .
C17 C12 C13 N4 -179.94(19) .
C18 N4 C13 C14 -179.1(2) .
Co1 N4 C13 C14 -6.0(3) 5
C18 N4 C13 C12 -0.3(2) .
Co1 N4 C13 C12 172.79(13) 5
C12 C13 C14 C15 -0.3(3) .
N4 C13 C14 C15 178.4(2) .
C13 C14 C15 C16 1.4(4) .
C14 C15 C16 C17 -1.4(4) .
C15 C16 C17 C12 0.1(4) .
N3 C12 C17 C16 -179.8(2) .
C13 C12 C17 C16 1.1(3) .
C13 N4 C18 N3 -0.3(2) .
Co1 N4 C18 N3 -174.06(13) 5
C12 N3 C18 N4 0.8(2) .
C11 N3 C18 N4 169.69(19) .
